data_7249584
loop_
_publ_author_name
'Novikov, Anton P.'
'Sitanskaia, Anastasiia V.'
'Volkov, Mikhail A.'
'Nevolin, Iurii M.'
'Grigoriev, Mikhail S.'

_publ_section_title
;
 Intermolecular non-covalent interactions in the organic perrhenates
 crystal structures: from theory to practice
;
_journal_issue 46
_journal_name_full CrystEngComm
_journal_page_first 6640
_journal_page_last 6649
_journal_paper_doi 10.1039/D4CE00951G
_journal_volume 26
_journal_year 2024
_chemical_formula_moiety 'O4 Re, C4 H5 N2'
_chemical_formula_sum 'C4 H5 N2 O4 Re'
_chemical_formula_weight 331.30
_space_group_crystal_system monoclinic
_space_group_IT_number 14
_space_group_name_Hall '-P 2yn'
_space_group_name_H-M_alt 'P 1 21/n 1'
_atom_sites_solution_hydrogens mixed
_atom_sites_solution_primary dual
_audit_creation_date 2024-11-01
_audit_creation_method
;
Olex2 1.5
(compiled 2024.02.16 svn.r378c4104 for OlexSys, GUI svn.r6928)
;
_audit_update_record
;
2024-11-01 deposited with the CCDC.	2024-11-07 downloaded from the CCDC.
;
_cell_angle_alpha 90
_cell_angle_beta 99.293(2)
_cell_angle_gamma 90
_cell_formula_units_Z 4
_cell_length_a 5.8384(5)
_cell_length_b 8.7977(7)
_cell_length_c 14.3012(12)
_cell_measurement_reflns_used 2809
_cell_measurement_temperature 100(2)
_cell_measurement_theta_max 29.93
_cell_measurement_theta_min 3.60
_cell_volume 724.93(10)
_computing_cell_refinement 'SAINT V8.40B (Bruker, 2020)'
_computing_data_collection 'APEX3 v2019.11-0 (Bruker, 2019)'
_computing_data_reduction 'SAINT V8.40B (Bruker, 2020)'
_computing_molecular_graphics 'Olex2 1.5 (Dolomanov et al., 2009)'
_computing_publication_material 'Olex2 1.5 (Dolomanov et al., 2009)'
_computing_structure_refinement 'SHELXL 2018/3 (Sheldrick, 2015)'
_computing_structure_solution 'XT  (Sheldrick, 2015)'
_diffrn_ambient_temperature 100(2)
_diffrn_measured_fraction_theta_full 0.990
_diffrn_measured_fraction_theta_max 0.989
_diffrn_measurement_device_type 'Bruker KAPPA APEX II area-detector diffractometer'
_diffrn_radiation_type MoK\a
_diffrn_radiation_wavelength 0.71073
_diffrn_reflns_av_R_equivalents 0.0401
_diffrn_reflns_av_unetI/netI 0.0403
_diffrn_reflns_Laue_measured_fraction_full 0.990
_diffrn_reflns_Laue_measured_fraction_max 0.989
_diffrn_reflns_limit_h_max 7
_diffrn_reflns_limit_h_min -8
_diffrn_reflns_limit_k_max 12
_diffrn_reflns_limit_k_min -12
_diffrn_reflns_limit_l_max 20
_diffrn_reflns_limit_l_min -20
_diffrn_reflns_number 7861
_diffrn_reflns_point_group_measured_fraction_full 0.990
_diffrn_reflns_point_group_measured_fraction_max 0.989
_diffrn_reflns_theta_full 25.242
_diffrn_reflns_theta_max 29.999
_diffrn_reflns_theta_min 4.228
_exptl_absorpt_coefficient_mu 16.729
_exptl_absorpt_correction_T_max 1.000
_exptl_absorpt_correction_T_min 0.616
_exptl_absorpt_correction_type multi-scan
_exptl_absorpt_process_details
;
 SADABS 2016/2: Krause, L., Herbst-Irmer, R., Sheldrick G.M. & Stalke D.,
 J. Appl. Cryst. 48 (2015) 3-10
;
_exptl_crystal_colour colourless
_exptl_crystal_colour_primary colourless
_exptl_crystal_density_diffrn 3.036
_exptl_crystal_description bulk
_exptl_crystal_F_000 600
_exptl_crystal_size_max 0.08
_exptl_crystal_size_mid 0.08
_exptl_crystal_size_min 0.06
_refine_diff_density_max 1.369
_refine_diff_density_min -1.322
_refine_diff_density_rms 0.261
_refine_ls_extinction_coef 0.00205(17)
_refine_ls_extinction_expression Fc^*^=kFc[1+0.001xFc^2^\l^3^/sin(2\q)]^-1/4^
_refine_ls_extinction_method 'SHELXL-2018/3 (Sheldrick 2018)'
_refine_ls_goodness_of_fit_ref 1.061
_refine_ls_hydrogen_treatment mixed
_refine_ls_matrix_type full
_refine_ls_number_parameters 104
_refine_ls_number_reflns 2094
_refine_ls_number_restraints 0
_refine_ls_restrained_S_all 1.061
_refine_ls_R_factor_all 0.0347
_refine_ls_R_factor_gt 0.0269
_refine_ls_shift/su_max 0.001
_refine_ls_shift/su_mean 0.000
_refine_ls_structure_factor_coef Fsqd
_refine_ls_weighting_details 'w=1/[\s^2^(Fo^2^)+(0.0192P)^2^+2.0641P] where P=(Fo^2^+2Fc^2^)/3'
_refine_ls_weighting_scheme calc
_refine_ls_wR_factor_gt 0.0526
_refine_ls_wR_factor_ref 0.0549
_reflns_Friedel_coverage 0.000
_reflns_number_gt 1813
_reflns_number_total 2094
_reflns_threshold_expression 'I > 2\s(I)'
_cod_data_source_file d4ce00951g2.cif
_cod_data_source_block repyrzn_lt
_cod_depositor_comments 'Adding full bibliography for 7249580--7249590.cif.'
_cod_database_code 7249584
_shelx_shelxl_version_number 2018/3
_shelx_space_group_comment
;
The symmetry employed for this shelxl refinement is uniquely defined
by the following loop, which should always be used as a source of
symmetry information in preference to the above space-group names.
They are only intended as comments.
;
_shelx_estimated_absorpt_t_max 0.433
_shelx_estimated_absorpt_t_min 0.348
_olex2_refinement_description
;
1.a Aromatic/amide H refined with riding coordinates:
 C2(H2), C5(H5), C1(H1), C4(H4)
;
_olex2_submission_special_instructions 'No special instructions were received'

loop_
_space_group_symop_operation_xyz
'x, y, z'
'-x+1/2, y+1/2, -z+1/2'
'-x, -y, -z'
'x-1/2, -y-1/2, z-1/2'

loop_
_atom_site_label
_atom_site_type_symbol
_atom_site_fract_x
_atom_site_fract_y
_atom_site_fract_z
_atom_site_U_iso_or_equiv
_atom_site_adp_type
_atom_site_occupancy
_atom_site_site_symmetry_order
_atom_site_calc_flag
_atom_site_refinement_flags_posn
_atom_site_refinement_flags_adp
_atom_site_refinement_flags_occupancy
_atom_site_disorder_assembly
_atom_site_disorder_group
Re1 Re 0.64283(3) 0.32154(2) 0.61480(2) 0.00770(7) Uani 1 1 d . . . . .
O2 O 0.5700(6) 0.1899(4) 0.5245(3) 0.0110(7) Uani 1 1 d . . . . .
N3 N 0.1386(8) 0.6959(5) 0.6196(3) 0.0093(8) Uani 1 1 d . . . . .
H3 H 0.159(10) 0.606(8) 0.617(4) 0.011 Uiso 1 1 d . U . . .
O1 O 0.9018(7) 0.4086(4) 0.6031(3) 0.0177(9) Uani 1 1 d . . . . .
N6 N 0.0709(8) 0.9989(5) 0.6407(3) 0.0153(10) Uani 1 1 d . . . . .
O4 O 0.6698(7) 0.2281(5) 0.7223(3) 0.0159(8) Uani 1 1 d . . . . .
O3 O 0.4254(7) 0.4567(5) 0.6065(3) 0.0184(9) Uani 1 1 d . . . . .
C2 C 0.3052(9) 0.7773(6) 0.6708(4) 0.0134(11) Uani 1 1 d . . . . .
H2 H 0.445806 0.731108 0.700031 0.016 Uiso 1 1 calc R U . . .
C5 C -0.0924(10) 0.9114(6) 0.5907(4) 0.0155(12) Uani 1 1 d . . . . .
H5 H -0.234630 0.956707 0.562599 0.019 Uiso 1 1 calc R U . . .
C1 C 0.2677(9) 0.9313(6) 0.6804(4) 0.0142(11) Uani 1 1 d . . . . .
H1 H 0.385809 0.991057 0.716392 0.017 Uiso 1 1 calc R U . . .
C4 C -0.0610(9) 0.7567(6) 0.5785(4) 0.0117(10) Uani 1 1 d . . . . .
H4 H -0.177829 0.696385 0.542190 0.014 Uiso 1 1 calc R U . . .

loop_
_atom_site_aniso_label
_atom_site_aniso_U_11
_atom_site_aniso_U_22
_atom_site_aniso_U_33
_atom_site_aniso_U_23
_atom_site_aniso_U_13
_atom_site_aniso_U_12
Re1 0.00570(10) 0.00786(10) 0.00949(11) -0.00083(8) 0.00107(7) 0.00084(8)
O2 0.0133(17) 0.0081(17) 0.0118(18) -0.0026(14) 0.0024(15) 0.0016(14)
N3 0.013(2) 0.0062(19) 0.009(2) 0.0014(16) 0.0023(17) 0.0025(17)
O1 0.0155(19) 0.013(2) 0.025(2) -0.0043(16) 0.0048(17) -0.0031(16)
N6 0.019(2) 0.011(2) 0.015(2) 0.0001(17) 0.0006(19) 0.0010(19)
O4 0.0138(18) 0.024(2) 0.0094(18) 0.0006(16) 0.0013(15) -0.0038(16)
O3 0.0148(19) 0.016(2) 0.025(2) 0.0000(17) 0.0053(17) 0.0050(16)
C2 0.009(2) 0.020(3) 0.012(2) 0.000(2) 0.002(2) 0.001(2)
C5 0.017(3) 0.013(3) 0.015(3) 0.003(2) -0.001(2) 0.005(2)
C1 0.014(2) 0.014(3) 0.015(3) -0.002(2) 0.003(2) -0.005(2)
C4 0.012(2) 0.011(2) 0.013(2) 0.002(2) 0.001(2) 0.005(2)

loop_
_atom_type_symbol
_atom_type_description
_atom_type_scat_dispersion_real
_atom_type_scat_dispersion_imag
_atom_type_scat_source
C C 0.0033 0.0016 'International Tables Vol C Tables 4.2.6.8 and 6.1.1.4'
H H 0.0000 0.0000 'International Tables Vol C Tables 4.2.6.8 and 6.1.1.4'
N N 0.0061 0.0033 'International Tables Vol C Tables 4.2.6.8 and 6.1.1.4'
O O 0.0106 0.0060 'International Tables Vol C Tables 4.2.6.8 and 6.1.1.4'
Re Re -1.0185 7.2310 'International Tables Vol C Tables 4.2.6.8 and 6.1.1.4'

loop_
_geom_angle_atom_site_label_1
_geom_angle_atom_site_label_2
_geom_angle_atom_site_label_3
_geom_angle
_geom_angle_site_symmetry_1
_geom_angle_site_symmetry_3
_geom_angle_publ_flag
O1 Re1 O2 109.69(19) . . ?
O1 Re1 O4 109.98(18) . . ?
O1 Re1 O3 109.5(2) . . ?
O4 Re1 O2 108.71(19) . . ?
O4 Re1 O3 110.4(2) . . ?
O3 Re1 O2 108.60(18) . . ?
C2 N3 H3 117(4) . . ?
C2 N3 C4 122.5(5) . . ?
C4 N3 H3 120(4) . . ?
C1 N6 C5 117.4(5) . . ?
N3 C2 H2 121.0 . . ?
N3 C2 C1 118.0(5) . . ?
C1 C2 H2 121.0 . . ?
N6 C5 H5 118.9 . . ?
N6 C5 C4 122.3(5) . . ?
C4 C5 H5 118.9 . . ?
N6 C1 C2 122.2(5) . . ?
N6 C1 H1 118.9 . . ?
C2 C1 H1 118.9 . . ?
N3 C4 C5 117.6(5) . . ?
N3 C4 H4 121.2 . . ?
C5 C4 H4 121.2 . . ?

loop_
_geom_bond_atom_site_label_1
_geom_bond_atom_site_label_2
_geom_bond_distance
_geom_bond_site_symmetry_2
_geom_bond_publ_flag
Re1 O2 1.735(3) . ?
Re1 O1 1.727(4) . ?
Re1 O4 1.728(4) . ?
Re1 O3 1.729(4) . ?
N3 H3 0.80(7) . ?
N3 C2 1.329(6) . ?
N3 C4 1.330(6) . ?
N6 C5 1.339(7) . ?
N6 C1 1.336(7) . ?
C2 H2 0.9500 . ?
C2 C1 1.383(8) . ?
C5 H5 0.9500 . ?
C5 C4 1.388(7) . ?
C1 H1 0.9500 . ?
C4 H4 0.9500 . ?

loop_
_geom_hbond_atom_site_label_D
_geom_hbond_atom_site_label_H
_geom_hbond_atom_site_label_A
_geom_hbond_distance_DH
_geom_hbond_distance_HA
_geom_hbond_distance_DA
_geom_hbond_angle_DHA
_geom_hbond_site_symmetry_A
_geom_hbond_publ_flag
N3 H3 O1 0.80(7) 2.28(6) 2.872(6) 131(5) 1_455 yes
N3 H3 O3 0.80(7) 2.06(6) 2.714(6) 139(6) . yes
C2 H2 O4 0.95 2.34 3.226(6) 155.3 2_656 yes
C5 H5 O2 0.95 2.37 3.191(6) 144.8 1_465 yes
C5 H5 O2 0.95 2.50 3.131(6) 123.7 3_566 yes
C4 H4 O2 0.95 2.54 3.132(6) 120.7 3_566 yes

loop_
_geom_torsion_atom_site_label_1
_geom_torsion_atom_site_label_2
_geom_torsion_atom_site_label_3
_geom_torsion_atom_site_label_4
_geom_torsion
_geom_torsion_site_symmetry_1
_geom_torsion_site_symmetry_2
_geom_torsion_site_symmetry_3
_geom_torsion_site_symmetry_4
_geom_torsion_publ_flag
N3 C2 C1 N6 0.5(9) . . . . ?
N6 C5 C4 N3 0.8(8) . . . . ?
C2 N3 C4 C5 0.0(8) . . . . ?
C5 N6 C1 C2 0.3(9) . . . . ?
C1 N6 C5 C4 -0.9(9) . . . . ?
C4 N3 C2 C1 -0.6(8) . . . . ?
